data_1546177
loop_
_publ_author_name
'Brown, Alexandra C.'
'Altman, Alison B.'
'Lohrey, Trevor D.'
'Hohloch, Stephan'
'Arnold, John'

_publ_section_title
;
 Hydride oxidation from a titanium--aluminum bimetallic complex:
 insertion, thermal and electrochemical reactivity
;
_journal_name_full 'Chem. Sci.'
_journal_paper_doi 10.1039/C7SC01835E
_journal_year 2017
_chemical_formula_moiety 'C30 H56 Al N2 O3 Si3 Ti'
_chemical_formula_sum 'C30 H56 Al N2 O3 Si3 Ti'
_chemical_formula_weight 651.91
_chemical_properties_physical ', Air-sensitive,Moisture-sensitive,Oxygen-sensitive'
_space_group_crystal_system orthorhombic
_space_group_IT_number 33
_space_group_name_Hall 'P 2c -2n'
_space_group_name_H-M_alt 'P n a 21'
_symmetry_space_group_name_Hall 'P 2c -2n'
_symmetry_space_group_name_H-M 'P n a 21'
_atom_sites_solution_hydrogens geom
_atom_sites_solution_primary 'intrinsic phasing'
_atom_sites_solution_secondary difmap
_audit_creation_method SHELXL-2014/7
_audit_update_record
;
2017-01-31 deposited with the CCDC.
2017-05-17 downloaded from the CCDC.
;
_cell_angle_alpha 90
_cell_angle_beta 90
_cell_angle_gamma 90
_cell_formula_units_Z 4
_cell_length_a 12.528(7)
_cell_length_b 18.992(10)
_cell_length_c 15.352(8)
_cell_measurement_reflns_used 36396
_cell_measurement_temperature 100(2)
_cell_measurement_theta_max 30.17
_cell_measurement_theta_min 2.13
_cell_volume 3653(3)
_computing_cell_refinement 'SAINT V8.37A Bruker, Madison WI'
_computing_data_collection 'Bruker APEX3 Bruker, Madison WI'
_computing_data_reduction 'SAINT V8.37A Bruker, Madison WI'
_computing_molecular_graphics ORTEP-32
_computing_publication_material WinGX
_computing_structure_refinement 'SHELXL-2014/7 (Sheldrick, 2014)'
_computing_structure_solution SHELXT
_diffrn_ambient_temperature 100(2)
_diffrn_detector_area_resol_mean 10.42
_diffrn_measured_fraction_theta_full 1.000
_diffrn_measured_fraction_theta_max 0.999
_diffrn_measurement_device_type 'Bruker D8 with PHOTON 100 detector'
_diffrn_measurement_method 'phi and omega shutterless scans'
_diffrn_radiation_type synchrotron
_diffrn_radiation_wavelength 0.7749
_diffrn_reflns_av_R_equivalents 0.0499
_diffrn_reflns_av_unetI/netI 0.0413
_diffrn_reflns_Laue_measured_fraction_full 1.000
_diffrn_reflns_Laue_measured_fraction_max 0.999
_diffrn_reflns_limit_h_max 16
_diffrn_reflns_limit_h_min -16
_diffrn_reflns_limit_k_max 24
_diffrn_reflns_limit_k_min -24
_diffrn_reflns_limit_l_max 19
_diffrn_reflns_limit_l_min -19
_diffrn_reflns_number 36396
_diffrn_reflns_point_group_measured_fraction_full 0.999
_diffrn_reflns_point_group_measured_fraction_max 0.998
_diffrn_reflns_theta_full 27.710
_diffrn_reflns_theta_max 30.173
_diffrn_reflns_theta_min 2.123
_diffrn_source 'Advanced Light Source, station 11.3.1'
_exptl_absorpt_coefficient_mu 0.468
_exptl_absorpt_correction_T_max 0.7460
_exptl_absorpt_correction_T_min 0.6642
_exptl_absorpt_correction_type multi-scan
_exptl_absorpt_process_details SADABS
_exptl_crystal_colour green
_exptl_crystal_density_diffrn 1.185
_exptl_crystal_description rod
_exptl_crystal_F_000 1404
_exptl_crystal_recrystallization_method 'Re-crystallisation from solvent: Toluene'
_exptl_crystal_size_max 0.150
_exptl_crystal_size_mid 0.050
_exptl_crystal_size_min 0.050
_refine_diff_density_max 0.195
_refine_diff_density_min -0.313
_refine_diff_density_rms 0.042
_refine_ls_abs_structure_details
;
 Flack x determined using 3467 quotients [(I+)-(I-)]/[(I+)+(I-)]
 (Parsons, Flack and Wagner, Acta Cryst. B69 (2013) 249-259).
;
_refine_ls_abs_structure_Flack 0.017(9)
_refine_ls_extinction_method none
_refine_ls_goodness_of_fit_ref 1.037
_refine_ls_hydrogen_treatment constr
_refine_ls_matrix_type full
_refine_ls_number_parameters 376
_refine_ls_number_reflns 8342
_refine_ls_number_restraints 1
_refine_ls_restrained_S_all 1.037
_refine_ls_R_factor_all 0.0325
_refine_ls_R_factor_gt 0.0278
_refine_ls_shift/su_max 0.003
_refine_ls_shift/su_mean 0.000
_refine_ls_structure_factor_coef Fsqd
_refine_ls_weighting_details 'w=1/[\s^2^(Fo^2^)+(0.0289P)^2^+0.3589P] where P=(Fo^2^+2Fc^2^)/3'
_refine_ls_weighting_scheme calc
_refine_ls_wR_factor_gt 0.0630
_refine_ls_wR_factor_ref 0.0650
_reflns_Friedel_coverage 0.926
_reflns_Friedel_fraction_full 0.999
_reflns_Friedel_fraction_max 0.997
_reflns_number_gt 7730
_reflns_number_total 8342
_reflns_threshold_expression 'I > 2\s(I)'
_cod_data_source_file c7sc01835e2.cif
_cod_data_source_block shelx
_cod_depositor_comments
;
The following automatic conversions were performed:

'_atom_sites_solution_secondary' value 'diffmap' was changed to
'difmap'.

Automatic conversion script
Id: cif_fix_values 4973 2017-02-22 13:04:09Z antanas 
;
_cod_database_code 1546177
_shelx_shelxl_version_number 2014/7
_shelx_space_group_comment
;
The symmetry employed for this shelxl refinement is uniquely defined
by the following loop, which should always be used as a source of
symmetry information in preference to the above space-group names.
They are only intended as comments.
;
_shelx_estimated_absorpt_t_min 0.933
_shelx_estimated_absorpt_t_max 0.977

loop_
_space_group_symop_operation_xyz
'x, y, z'
'-x, -y, z+1/2'
'x+1/2, -y+1/2, z'
'-x+1/2, y+1/2, z+1/2'

loop_
_atom_site_label
_atom_site_type_symbol
_atom_site_fract_x
_atom_site_fract_y
_atom_site_fract_z
_atom_site_U_iso_or_equiv
_atom_site_adp_type
_atom_site_occupancy
_atom_site_site_symmetry_order
_atom_site_calc_flag
_atom_site_refinement_flags_posn
_atom_site_refinement_flags_adp
C1 C 0.6690(2) 0.53664(15) 0.39993(18) 0.0234(6) Uani 1 1 d . .
H1 H 0.6859 0.5824 0.3791 0.028 Uiso 1 1 calc R U
C2 C 0.7348(2) 0.49391(16) 0.45186(19) 0.0246(6) Uani 1 1 d . .
H2 H 0.8050 0.5051 0.4706 0.030 Uiso 1 1 calc R U
C3 C 0.6787(2) 0.43178(15) 0.47130(19) 0.0253(6) Uani 1 1 d . .
H3 H 0.7034 0.3943 0.5069 0.030 Uiso 1 1 calc R U
C4 C 0.5792(2) 0.43514(14) 0.42844(19) 0.0220(5) Uani 1 1 d . .
H4 H 0.5255 0.3998 0.4294 0.026 Uiso 1 1 calc R U
C5 C 0.5733(2) 0.49939(15) 0.38423(17) 0.0209(5) Uani 1 1 d . .
H5 H 0.5152 0.5152 0.3497 0.025 Uiso 1 1 calc R U
C6 C 0.7120(2) 0.59928(14) 0.61223(18) 0.0213(6) Uani 1 1 d . .
H6 H 0.7632 0.6256 0.5802 0.026 Uiso 1 1 calc R U
C7 C 0.7253(2) 0.53077(14) 0.64360(17) 0.0198(5) Uani 1 1 d . .
H7 H 0.7878 0.5029 0.6377 0.024 Uiso 1 1 calc R U
C8 C 0.6302(2) 0.50999(14) 0.68562(16) 0.0190(5) Uani 1 1 d . .
H8 H 0.6165 0.4653 0.7111 0.023 Uiso 1 1 calc R U
C9 C 0.5590(2) 0.56770(14) 0.68301(16) 0.0186(5) Uani 1 1 d . .
H9 H 0.4897 0.5692 0.7081 0.022 Uiso 1 1 calc R U
C10 C 0.6088(2) 0.62248(13) 0.63665(17) 0.0203(5) Uani 1 1 d . .
H10 H 0.5786 0.6672 0.6240 0.024 Uiso 1 1 calc R U
C11 C 0.19787(19) 0.58416(11) 0.50383(16) 0.0129(5) Uani 1 1 d . .
C12 C 0.3688(2) 0.66114(14) 0.38860(19) 0.0231(6) Uani 1 1 d . .
H12A H 0.3865 0.7080 0.3660 0.035 Uiso 1 1 calc R U
H12B H 0.3386 0.6324 0.3417 0.035 Uiso 1 1 calc R U
H12C H 0.4337 0.6386 0.4109 0.035 Uiso 1 1 calc R U
C13 C 0.3470(2) 0.70373(14) 0.57418(19) 0.0241(6) Uani 1 1 d . .
H13A H 0.2981 0.7178 0.6209 0.036 Uiso 1 1 calc R U
H13B H 0.3894 0.7445 0.5558 0.036 Uiso 1 1 calc R U
H13C H 0.3948 0.6667 0.5955 0.036 Uiso 1 1 calc R U
C14 C 0.1768(2) 0.74418(14) 0.44787(18) 0.0230(6) Uani 1 1 d . .
H14A H 0.1234 0.7512 0.4938 0.035 Uiso 1 1 calc R U
H14B H 0.1407 0.7326 0.3931 0.035 Uiso 1 1 calc R U
H14C H 0.2185 0.7874 0.4404 0.035 Uiso 1 1 calc R U
C15 C 0.0737(2) 0.66450(16) 0.6535(2) 0.0297(7) Uani 1 1 d . .
H15A H 0.0488 0.6593 0.7136 0.045 Uiso 1 1 calc R U
H15B H 0.0125 0.6734 0.6152 0.045 Uiso 1 1 calc R U
H15C H 0.1236 0.7041 0.6499 0.045 Uiso 1 1 calc R U
C16 C 0.2485(2) 0.56439(16) 0.70240(18) 0.0265(6) Uani 1 1 d . .
H16A H 0.3004 0.6030 0.7019 0.040 Uiso 1 1 calc R U
H16B H 0.2848 0.5200 0.6891 0.040 Uiso 1 1 calc R U
H16C H 0.2153 0.5613 0.7601 0.040 Uiso 1 1 calc R U
C17 C 0.0429(3) 0.50954(18) 0.6343(2) 0.0373(8) Uani 1 1 d . .
H17A H 0.0172 0.5104 0.6946 0.056 Uiso 1 1 calc R U
H17B H 0.0765 0.4640 0.6223 0.056 Uiso 1 1 calc R U
H17C H -0.0173 0.5166 0.5945 0.056 Uiso 1 1 calc R U
C18 C -0.0336(2) 0.62090(15) 0.4386(2) 0.0296(7) Uani 1 1 d . .
H18A H -0.0154 0.6711 0.4383 0.044 Uiso 1 1 calc R U
H18B H -0.0650 0.6085 0.4950 0.044 Uiso 1 1 calc R U
H18C H -0.0851 0.6111 0.3921 0.044 Uiso 1 1 calc R U
C19 C 0.1362(2) 0.58858(16) 0.30680(18) 0.0279(6) Uani 1 1 d . .
H19A H 0.1567 0.6383 0.3037 0.042 Uiso 1 1 calc R U
H19B H 0.0779 0.5795 0.2657 0.042 Uiso 1 1 calc R U
H19C H 0.1977 0.5591 0.2917 0.042 Uiso 1 1 calc R U
C20 C 0.0454(2) 0.47264(14) 0.4147(2) 0.0319(7) Uani 1 1 d . .
H20A H -0.0273 0.4707 0.3913 0.048 Uiso 1 1 calc R U
H20B H 0.0465 0.4521 0.4732 0.048 Uiso 1 1 calc R U
H20C H 0.0935 0.4460 0.3766 0.048 Uiso 1 1 calc R U
C21 C 0.29071(18) 0.41136(12) 0.36727(16) 0.0135(5) Uani 1 1 d . .
H21 H 0.2790 0.4032 0.3070 0.016 Uiso 1 1 calc R U
C22 C 0.2321(2) 0.28763(13) 0.38767(17) 0.0187(5) Uani 1 1 d . .
C23 C 0.1810(3) 0.29729(15) 0.29846(18) 0.0286(7) Uani 1 1 d . .
H23A H 0.2361 0.3098 0.2559 0.043 Uiso 1 1 calc R U
H23B H 0.1277 0.3350 0.3013 0.043 Uiso 1 1 calc R U
H23C H 0.1463 0.2533 0.2807 0.043 Uiso 1 1 calc R U
C24 C 0.3233(2) 0.23459(14) 0.3803(2) 0.0301(7) Uani 1 1 d . .
H24A H 0.3782 0.2531 0.3410 0.045 Uiso 1 1 calc R U
H24B H 0.2959 0.1900 0.3572 0.045 Uiso 1 1 calc R U
H24C H 0.3545 0.2266 0.4380 0.045 Uiso 1 1 calc R U
C25 C 0.1460(2) 0.26375(15) 0.45119(19) 0.0255(6) Uani 1 1 d . .
H25A H 0.1098 0.2221 0.4278 0.038 Uiso 1 1 calc R U
H25B H 0.0940 0.3017 0.4594 0.038 Uiso 1 1 calc R U
H25C H 0.1788 0.2521 0.5073 0.038 Uiso 1 1 calc R U
C26 C 0.2989(2) 0.36718(12) 0.51458(15) 0.0146(5) Uani 1 1 d . .
C27 C 0.3651(2) 0.31352(14) 0.64527(18) 0.0244(6) Uani 1 1 d . .
C28 C 0.4442(2) 0.37112(15) 0.6700(2) 0.0298(7) Uani 1 1 d . .
H28A H 0.5085 0.3668 0.6340 0.045 Uiso 1 1 calc R U
H28B H 0.4635 0.3663 0.7316 0.045 Uiso 1 1 calc R U
H28C H 0.4115 0.4173 0.6603 0.045 Uiso 1 1 calc R U
C29 C 0.2623(3) 0.32017(19) 0.6978(2) 0.0361(8) Uani 1 1 d . .
H29A H 0.2314 0.3670 0.6886 0.054 Uiso 1 1 calc R U
H29B H 0.2780 0.3137 0.7598 0.054 Uiso 1 1 calc R U
H29C H 0.2114 0.2841 0.6787 0.054 Uiso 1 1 calc R U
C30 C 0.4169(3) 0.24174(16) 0.6617(2) 0.0413(8) Uani 1 1 d . .
H30A H 0.3660 0.2043 0.6471 0.062 Uiso 1 1 calc R U
H30B H 0.4371 0.2379 0.7231 0.062 Uiso 1 1 calc R U
H30C H 0.4806 0.2370 0.6252 0.062 Uiso 1 1 calc R U
N1 N 0.27521(16) 0.35793(10) 0.42097(14) 0.0144(4) Uani 1 1 d . .
N2 N 0.34147(18) 0.31449(10) 0.55072(14) 0.0198(5) Uani 1 1 d . .
O1 O 0.43586(12) 0.53232(8) 0.53284(13) 0.0154(3) Uani 1 1 d . .
O2 O 0.31991(13) 0.47262(8) 0.38977(11) 0.0132(3) Uani 1 1 d . .
O3 O 0.26834(13) 0.42813(8) 0.54587(11) 0.0145(3) Uani 1 1 d . .
Al1 Al 0.31007(5) 0.51061(3) 0.50006(5) 0.01128(14) Uani 1 1 d . .
Si1 Si 0.14293(5) 0.58151(4) 0.61825(5) 0.01887(15) Uani 1 1 d . .
Si2 Si 0.09084(5) 0.56714(4) 0.42036(5) 0.01887(15) Uani 1 1 d . .
Si3 Si 0.26837(5) 0.66977(3) 0.47934(4) 0.01451(14) Uani 1 1 d . .
Ti1 Ti 0.58219(3) 0.52632(2) 0.53708(3) 0.01265(9) Uani 1 1 d . .

loop_
_atom_site_aniso_label
_atom_site_aniso_U_11
_atom_site_aniso_U_22
_atom_site_aniso_U_33
_atom_site_aniso_U_23
_atom_site_aniso_U_13
_atom_site_aniso_U_12
C1 0.0252(14) 0.0283(14) 0.0169(13) -0.0049(11) 0.0076(11) -0.0030(11)
C2 0.0150(12) 0.0355(16) 0.0234(14) -0.0125(12) 0.0028(11) 0.0003(11)
C3 0.0228(13) 0.0237(13) 0.0293(15) -0.0100(12) -0.0008(12) 0.0078(11)
C4 0.0201(12) 0.0203(12) 0.0257(14) -0.0121(11) 0.0001(11) 0.0013(10)
C5 0.0199(13) 0.0297(14) 0.0133(12) -0.0076(11) 0.0010(10) 0.0031(10)
C6 0.0178(12) 0.0279(14) 0.0182(13) -0.0029(11) -0.0028(10) -0.0097(10)
C7 0.0145(12) 0.0283(14) 0.0166(12) -0.0028(10) -0.0059(10) 0.0017(10)
C8 0.0206(13) 0.0231(13) 0.0133(12) 0.0008(10) -0.0044(10) -0.0023(11)
C9 0.0166(12) 0.0281(14) 0.0112(12) -0.0050(10) -0.0005(9) -0.0014(10)
C10 0.0252(13) 0.0183(12) 0.0174(13) -0.0048(10) -0.0050(11) -0.0006(10)
C11 0.0128(11) 0.0124(10) 0.0137(11) -0.0007(9) -0.0002(9) 0.0006(9)
C12 0.0266(14) 0.0197(13) 0.0231(14) 0.0020(11) 0.0061(11) -0.0023(11)
C13 0.0277(14) 0.0183(12) 0.0263(15) -0.0054(11) -0.0058(12) -0.0028(11)
C14 0.0338(15) 0.0162(12) 0.0190(13) 0.0018(10) -0.0007(11) 0.0029(11)
C15 0.0298(15) 0.0366(16) 0.0227(14) -0.0022(13) 0.0059(12) 0.0155(13)
C16 0.0326(16) 0.0318(15) 0.0151(13) 0.0050(11) 0.0058(11) 0.0130(12)
C17 0.0287(16) 0.0392(18) 0.044(2) 0.0116(15) 0.0155(15) -0.0009(13)
C18 0.0181(13) 0.0261(14) 0.0446(19) -0.0037(13) -0.0088(13) 0.0061(11)
C19 0.0357(16) 0.0278(14) 0.0201(14) -0.0057(11) -0.0124(12) 0.0075(12)
C20 0.0205(13) 0.0217(14) 0.053(2) -0.0065(14) -0.0131(14) -0.0012(11)
C21 0.0116(11) 0.0173(12) 0.0115(11) -0.0001(9) 0.0003(9) 0.0005(9)
C22 0.0267(13) 0.0135(11) 0.0158(12) -0.0038(10) -0.0010(11) -0.0056(10)
C23 0.0428(18) 0.0231(14) 0.0198(15) -0.0018(11) -0.0058(13) -0.0120(12)
C24 0.0391(17) 0.0189(13) 0.0324(17) -0.0066(12) 0.0039(14) 0.0030(12)
C25 0.0278(14) 0.0218(14) 0.0269(15) -0.0013(11) -0.0002(12) -0.0092(11)
C26 0.0164(11) 0.0159(11) 0.0117(12) 0.0000(9) 0.0003(9) -0.0039(9)
C27 0.0370(16) 0.0204(13) 0.0158(13) 0.0051(10) -0.0069(12) -0.0020(11)
C28 0.0388(17) 0.0272(15) 0.0234(15) 0.0056(12) -0.0139(13) -0.0050(12)
C29 0.0445(19) 0.0467(19) 0.0172(15) 0.0089(13) -0.0017(13) -0.0093(15)
C30 0.067(2) 0.0248(15) 0.0318(18) 0.0119(13) -0.0157(17) 0.0046(15)
N1 0.0180(10) 0.0114(9) 0.0138(10) -0.0006(8) -0.0019(8) -0.0020(7)
N2 0.0283(12) 0.0154(10) 0.0159(11) 0.0021(8) -0.0033(9) -0.0009(9)
O1 0.0129(8) 0.0185(8) 0.0148(8) -0.0027(7) -0.0019(7) 0.0005(6)
O2 0.0157(8) 0.0126(8) 0.0113(8) 0.0001(6) -0.0002(7) -0.0016(6)
O3 0.0192(8) 0.0128(7) 0.0117(8) 0.0002(7) 0.0004(7) -0.0009(6)
Al1 0.0114(3) 0.0118(3) 0.0106(3) -0.0002(3) 0.0001(3) 0.0006(3)
Si1 0.0174(3) 0.0217(3) 0.0175(3) 0.0035(3) 0.0062(3) 0.0052(3)
Si2 0.0149(3) 0.0166(3) 0.0250(4) -0.0042(3) -0.0074(3) 0.0031(3)
Si3 0.0188(3) 0.0116(3) 0.0131(3) -0.0012(2) -0.0001(3) 0.0002(2)
Ti1 0.01143(18) 0.01480(19) 0.01172(19) -0.00134(17) -0.00038(18) 0.00035(16)

loop_
_atom_type_symbol
_atom_type_description
_atom_type_scat_dispersion_real
_atom_type_scat_dispersion_imag
_atom_type_scat_source
C C 0.0040 0.0020 'Calculated using XDISP in WinGX (Farrugia, 1999)'
H H 0.0000 0.0000 'Calculated using XDISP in WinGX (Farrugia, 1999)'
N N 0.0076 0.0040 'Calculated using XDISP in WinGX (Farrugia, 1999)'
O O 0.0133 0.0074 'Calculated using XDISP in WinGX (Farrugia, 1999)'
Al Al 0.0753 0.0619 'Calculated using XDISP in WinGX (Farrugia, 1999)'
Si Si 0.0959 0.0846 'Calculated using XDISP in WinGX (Farrugia, 1999)'
Ti Ti 0.3060 0.5274 'Calculated using XDISP in WinGX (Farrugia, 1999)'

loop_
_geom_angle_atom_site_label_1
_geom_angle_atom_site_label_2
_geom_angle_atom_site_label_3
_geom_angle
C2 C1 C5 107.8(3)
C2 C1 Ti1 73.63(16)
C5 C1 Ti1 73.83(15)
C2 C1 H1 126.1
C5 C1 H1 126.1
Ti1 C1 H1 118.4
C1 C2 C3 108.2(2)
C1 C2 Ti1 72.17(16)
C3 C2 Ti1 72.61(15)
C1 C2 H2 125.9
C3 C2 H2 125.9
Ti1 C2 H2 121.1
C2 C3 C4 107.7(3)
C2 C3 Ti1 73.24(16)
C4 C3 Ti1 73.49(15)
C2 C3 H3 126.1
C4 C3 H3 126.1
Ti1 C3 H3 119.0
C5 C4 C3 108.2(2)
C5 C4 Ti1 73.08(15)
C3 C4 Ti1 72.26(15)
C5 C4 H4 125.9
C3 C4 H4 125.9
Ti1 C4 H4 120.5
C4 C5 C1 108.0(2)
C4 C5 Ti1 73.11(15)
C1 C5 Ti1 71.81(15)
C4 C5 H5 126.0
C1 C5 H5 126.0
Ti1 C5 H5 120.9
C7 C6 C10 107.9(2)
C7 C6 Ti1 73.28(15)
C10 C6 Ti1 72.05(14)
C7 C6 H6 126.1
C10 C6 H6 126.1
Ti1 C6 H6 120.4
C6 C7 C8 108.5(2)
C6 C7 Ti1 73.28(14)
C8 C7 Ti1 71.02(15)
C6 C7 H7 125.7
C8 C7 H7 125.7
Ti1 C7 H7 121.6
C7 C8 C9 107.6(2)
C7 C8 Ti1 74.86(15)
C9 C8 Ti1 73.27(14)
C7 C8 H8 126.2
C9 C8 H8 126.2
Ti1 C8 H8 117.7
C10 C9 C8 107.9(2)
C10 C9 Ti1 73.45(15)
C8 C9 Ti1 72.25(14)
C10 C9 H9 126.0
C8 C9 H9 126.0
Ti1 C9 H9 120.1
C9 C10 C6 108.0(2)
C9 C10 Ti1 72.44(15)
C6 C10 Ti1 73.87(15)
C9 C10 H10 126.0
C6 C10 H10 126.0
Ti1 C10 H10 119.5
Si2 C11 Si1 111.67(13)
Si2 C11 Si3 110.21(12)
Si1 C11 Si3 112.27(12)
Si2 C11 Al1 111.35(12)
Si1 C11 Al1 105.48(12)
Si3 C11 Al1 105.62(12)
Si3 C12 H12A 109.5
Si3 C12 H12B 109.5
H12A C12 H12B 109.5
Si3 C12 H12C 109.5
H12A C12 H12C 109.5
H12B C12 H12C 109.5
Si3 C13 H13A 109.5
Si3 C13 H13B 109.5
H13A C13 H13B 109.5
Si3 C13 H13C 109.5
H13A C13 H13C 109.5
H13B C13 H13C 109.5
Si3 C14 H14A 109.5
Si3 C14 H14B 109.5
H14A C14 H14B 109.5
Si3 C14 H14C 109.5
H14A C14 H14C 109.5
H14B C14 H14C 109.5
Si1 C15 H15A 109.5
Si1 C15 H15B 109.5
H15A C15 H15B 109.5
Si1 C15 H15C 109.5
H15A C15 H15C 109.5
H15B C15 H15C 109.5
Si1 C16 H16A 109.5
Si1 C16 H16B 109.5
H16A C16 H16B 109.5
Si1 C16 H16C 109.5
H16A C16 H16C 109.5
H16B C16 H16C 109.5
Si1 C17 H17A 109.5
Si1 C17 H17B 109.5
H17A C17 H17B 109.5
Si1 C17 H17C 109.5
H17A C17 H17C 109.5
H17B C17 H17C 109.5
Si2 C18 H18A 109.5
Si2 C18 H18B 109.5
H18A C18 H18B 109.5
Si2 C18 H18C 109.5
H18A C18 H18C 109.5
H18B C18 H18C 109.5
Si2 C19 H19A 109.5
Si2 C19 H19B 109.5
H19A C19 H19B 109.5
Si2 C19 H19C 109.5
H19A C19 H19C 109.5
H19B C19 H19C 109.5
Si2 C20 H20A 109.5
Si2 C20 H20B 109.5
H20A C20 H20B 109.5
Si2 C20 H20C 109.5
H20A C20 H20C 109.5
H20B C20 H20C 109.5
O2 C21 N1 125.2(2)
O2 C21 H21 117.4
N1 C21 H21 117.4
C23 C22 C25 108.3(2)
C23 C22 C24 109.1(2)
C25 C22 C24 112.4(2)
C23 C22 N1 110.1(2)
C25 C22 N1 107.2(2)
C24 C22 N1 109.6(2)
C22 C23 H23A 109.5
C22 C23 H23B 109.5
H23A C23 H23B 109.5
C22 C23 H23C 109.5
H23A C23 H23C 109.5
H23B C23 H23C 109.5
C22 C24 H24A 109.5
C22 C24 H24B 109.5
H24A C24 H24B 109.5
C22 C24 H24C 109.5
H24A C24 H24C 109.5
H24B C24 H24C 109.5
C22 C25 H25A 109.5
C22 C25 H25B 109.5
H25A C25 H25B 109.5
C22 C25 H25C 109.5
H25A C25 H25C 109.5
H25B C25 H25C 109.5
N2 C26 O3 131.5(2)
N2 C26 N1 114.7(2)
O3 C26 N1 113.8(2)
N2 C27 C28 111.4(2)
N2 C27 C29 110.4(2)
C28 C27 C29 111.0(3)
N2 C27 C30 104.9(2)
C28 C27 C30 108.8(3)
C29 C27 C30 110.2(3)
C27 C28 H28A 109.5
C27 C28 H28B 109.5
H28A C28 H28B 109.5
C27 C28 H28C 109.5
H28A C28 H28C 109.5
H28B C28 H28C 109.5
C27 C29 H29A 109.5
C27 C29 H29B 109.5
H29A C29 H29B 109.5
C27 C29 H29C 109.5
H29A C29 H29C 109.5
H29B C29 H29C 109.5
C27 C30 H30A 109.5
C27 C30 H30B 109.5
H30A C30 H30B 109.5
C27 C30 H30C 109.5
H30A C30 H30C 109.5
H30B C30 H30C 109.5
C21 N1 C26 119.07(19)
C21 N1 C22 120.9(2)
C26 N1 C22 120.01(19)
C26 N2 C27 121.7(2)
Al1 O1 Ti1 156.56(11)
C21 O2 Al1 126.14(16)
C26 O3 Al1 122.84(16)
O1 Al1 O3 111.39(9)
O1 Al1 O2 107.68(9)
O3 Al1 O2 92.16(8)
O1 Al1 C11 118.45(10)
O3 Al1 C11 113.39(10)
O2 Al1 C11 110.47(9)
C17 Si1 C16 104.74(15)
C17 Si1 C15 105.42(15)
C16 Si1 C15 105.82(14)
C17 Si1 C11 112.73(14)
C16 Si1 C11 112.85(12)
C15 Si1 C11 114.45(13)
C19 Si2 C11 112.27(13)
C19 Si2 C18 105.73(14)
C11 Si2 C18 113.25(13)
C19 Si2 C20 104.77(15)
C11 Si2 C20 114.20(12)
C18 Si2 C20 105.85(14)
C13 Si3 C14 105.17(13)
C13 Si3 C12 104.66(14)
C14 Si3 C12 106.42(13)
C13 Si3 C11 112.82(12)
C14 Si3 C11 114.34(12)
C12 Si3 C11 112.63(12)
O1 Ti1 C1 114.83(10)
O1 Ti1 C8 107.12(9)
C1 Ti1 C8 138.06(10)
O1 Ti1 C3 122.45(9)
C1 Ti1 C3 57.05(11)
C8 Ti1 C3 100.32(10)
O1 Ti1 C9 83.78(9)
C1 Ti1 C9 149.07(10)
C8 Ti1 C9 34.48(9)
C3 Ti1 C9 134.78(10)
O1 Ti1 C2 142.38(9)
C1 Ti1 C2 34.21(10)
C8 Ti1 C2 106.74(10)
C3 Ti1 C2 34.15(10)
C9 Ti1 C2 133.84(9)
O1 Ti1 C5 86.13(9)
C1 Ti1 C5 34.36(9)
C8 Ti1 C5 156.87(9)
C3 Ti1 C5 56.69(10)
C9 Ti1 C5 168.09(9)
C2 Ti1 C5 56.59(9)
O1 Ti1 C4 90.26(8)
C1 Ti1 C4 56.79(10)
C8 Ti1 C4 125.10(10)
C3 Ti1 C4 34.24(9)
C9 Ti1 C4 152.17(10)
C2 Ti1 C4 56.55(9)
C5 Ti1 C4 33.81(10)
O1 Ti1 C10 96.54(9)
C1 Ti1 C10 115.90(10)
C8 Ti1 C10 56.94(10)
C3 Ti1 C10 140.29(10)
C9 Ti1 C10 34.11(9)
C2 Ti1 C10 115.56(10)
C5 Ti1 C10 142.03(10)
C4 Ti1 C10 171.88(9)
O1 Ti1 C6 130.51(9)
C1 Ti1 C6 93.85(10)
C8 Ti1 C6 56.60(9)
C3 Ti1 C6 106.89(10)
C9 Ti1 C6 56.56(9)
C2 Ti1 C6 82.63(10)
C5 Ti1 C6 128.03(9)
C4 Ti1 C6 138.67(9)
C10 Ti1 C6 34.08(9)
O1 Ti1 C7 139.30(9)
C1 Ti1 C7 104.81(11)
C8 Ti1 C7 34.12(9)
C3 Ti1 C7 86.39(10)
C9 Ti1 C7 56.46(9)
C2 Ti1 C7 77.74(10)
C5 Ti1 C7 134.33(9)
C4 Ti1 C7 120.25(9)
C10 Ti1 C7 56.15(9)
C6 Ti1 C7 33.44(9)

loop_
_geom_bond_atom_site_label_1
_geom_bond_atom_site_label_2
_geom_bond_distance
C1 C2 1.404(4)
C1 C5 1.413(4)
C1 Ti1 2.378(3)
C1 H1 0.9500
C2 C3 1.405(4)
C2 Ti1 2.397(3)
C2 H2 0.9500
C3 C4 1.411(4)
C3 Ti1 2.389(3)
C3 H3 0.9500
C4 C5 1.398(4)
C4 Ti1 2.405(3)
C4 H4 0.9500
C5 Ti1 2.404(3)
C5 H5 0.9500
C6 C7 1.397(4)
C6 C10 1.417(4)
C6 Ti1 2.428(3)
C6 H6 0.9500
C7 C8 1.411(4)
C7 Ti1 2.428(3)
C7 H7 0.9500
C8 C9 1.414(4)
C8 Ti1 2.379(3)
C8 H8 0.9500
C9 C10 1.407(4)
C9 Ti1 2.392(3)
C9 H9 0.9500
C10 Ti1 2.405(3)
C10 H10 0.9500
C11 Si2 1.883(3)
C11 Si1 1.887(3)
C11 Si3 1.888(2)
C11 Al1 1.983(2)
C12 Si3 1.885(3)
C12 H12A 0.9800
C12 H12B 0.9800
C12 H12C 0.9800
C13 Si3 1.873(3)
C13 H13A 0.9800
C13 H13B 0.9800
C13 H13C 0.9800
C14 Si3 1.883(3)
C14 H14A 0.9800
C14 H14B 0.9800
C14 H14C 0.9800
C15 Si1 1.878(3)
C15 H15A 0.9800
C15 H15B 0.9800
C15 H15C 0.9800
C16 Si1 1.877(3)
C16 H16A 0.9800
C16 H16B 0.9800
C16 H16C 0.9800
C17 Si1 1.871(3)
C17 H17A 0.9800
C17 H17B 0.9800
C17 H17C 0.9800
C18 Si2 1.884(3)
C18 H18A 0.9800
C18 H18B 0.9800
C18 H18C 0.9800
C19 Si2 1.878(3)
C19 H19A 0.9800
C19 H19B 0.9800
C19 H19C 0.9800
C20 Si2 1.885(3)
C20 H20A 0.9800
C20 H20B 0.9800
C20 H20C 0.9800
C21 O2 1.267(3)
C21 N1 1.322(3)
C21 H21 0.9500
C22 C23 1.523(4)
C22 C25 1.523(4)
C22 C24 1.528(4)
C22 N1 1.529(3)
C23 H23A 0.9800
C23 H23B 0.9800
C23 H23C 0.9800
C24 H24A 0.9800
C24 H24B 0.9800
C24 H24C 0.9800
C25 H25A 0.9800
C25 H25B 0.9800
C25 H25C 0.9800
C26 N2 1.262(3)
C26 O3 1.310(3)
C26 N1 1.478(3)
C27 N2 1.482(4)
C27 C28 1.524(4)
C27 C29 1.525(5)
C27 C30 1.530(4)
C28 H28A 0.9800
C28 H28B 0.9800
C28 H28C 0.9800
C29 H29A 0.9800
C29 H29B 0.9800
C29 H29C 0.9800
C30 H30A 0.9800
C30 H30B 0.9800
C30 H30C 0.9800
O1 Al1 1.7049(18)
O1 Ti1 1.8379(18)
O2 Al1 1.845(2)
O3 Al1 1.7947(19)
